data_7200207
loop_
_publ_author_name
'Fonari, Marina S.'
'Simonov, Yurii A.'
'Wang, Wen-Jwu'
'Tang, Shang-Wei'
'Ganin, Eduard V.'

_publ_section_title
;
 Inclusion of triphenylmethane derivatives by crown and linear
 O-containing molecules&#x2009;:&#x2009; selective interactions and
 crystal structures
;
_journal_issue 1
_journal_name_full CrystEngComm
_journal_page_first 94
_journal_paper_doi 10.1039/b810076d
_journal_volume 11
_journal_year 2009
_chemical_formula_moiety '2(C19 H16 O), C8 H16 O4'
_chemical_formula_sum 'C46 H48 O6'
_chemical_formula_weight 696.84
_chemical_melting_point 462.1(10)
_chemical_name_common
;bis(triphenylmethanol) 1,4,7,10-tetraoxacyclooctadecane
clathrate
;
_chemical_name_systematic
;
bis(triphenylmethanol) 1,4,7,10-tetraoxacyclooctadecane
clathrate
;
_space_group_IT_number 2
_symmetry_cell_setting triclinic
_symmetry_space_group_name_Hall '-P 1'
_symmetry_space_group_name_H-M 'P -1'
_atom_sites_solution_hydrogens geom
_atom_sites_solution_primary direct
_atom_sites_solution_secondary difmap
_audit_creation_method SHELXL-97
_cell_angle_alpha 82.114(2)
_cell_angle_beta 86.716(2)
_cell_angle_gamma 66.740(2)
_cell_formula_units_Z 1
_cell_length_a 8.3614(7)
_cell_length_b 10.4963(9)
_cell_length_c 11.7100(10)
_cell_measurement_reflns_used 3159
_cell_measurement_temperature 294(2)
_cell_measurement_theta_max 25.973
_cell_measurement_theta_min 2.586
_cell_volume 935.25(14)
_computing_cell_refinement 'Bruker SMART'
_computing_data_collection 'Bruker SMART'
_computing_data_reduction 'Bruker SHELXTL'
_computing_molecular_graphics 'Bruker SHELXTL'
_computing_publication_material 'Bruker SHELXTL'
_computing_structure_refinement 'SHELXL-97 (Sheldrick, 1997)'
_computing_structure_solution 'SHELXS-97 (Sheldrick, 1990)'
_diffrn_ambient_temperature 294(2)
_diffrn_measured_fraction_theta_full 0.979
_diffrn_measured_fraction_theta_max 0.979
_diffrn_measurement_device_type 'CCD area detector'
_diffrn_measurement_method 'phi and omega scan'
_diffrn_radiation_monochromator graphite
_diffrn_radiation_source 'fine-focus sealed tube'
_diffrn_radiation_type MoK\a
_diffrn_radiation_wavelength 0.71073
_diffrn_reflns_av_R_equivalents 0.0199
_diffrn_reflns_av_sigmaI/netI 0.0229
_diffrn_reflns_limit_h_max 9
_diffrn_reflns_limit_h_min -10
_diffrn_reflns_limit_k_max 12
_diffrn_reflns_limit_k_min -12
_diffrn_reflns_limit_l_max 12
_diffrn_reflns_limit_l_min -14
_diffrn_reflns_number 5310
_diffrn_reflns_theta_full 26.02
_diffrn_reflns_theta_max 26.02
_diffrn_reflns_theta_min 1.76
_exptl_absorpt_coefficient_mu 0.081
_exptl_absorpt_correction_T_max 0.984
_exptl_absorpt_correction_T_min 0.941
_exptl_absorpt_correction_type empirical
_exptl_absorpt_process_details SADABS
_exptl_crystal_colour colorless
_exptl_crystal_density_diffrn 1.237
_exptl_crystal_density_method 'not measured'
_exptl_crystal_description parallelpiped
_exptl_crystal_F_000 372
_exptl_crystal_size_max 0.69
_exptl_crystal_size_mid 0.50
_exptl_crystal_size_min 0.34
_refine_diff_density_max 0.251
_refine_diff_density_min -0.216
_refine_diff_density_rms 0.046
_refine_ls_extinction_coef 0.103(10)
_refine_ls_extinction_expression Fc^*^=kFc[1+0.001xFc^2^\l^3^/sin(2\q)]^-1/4^
_refine_ls_extinction_method SHELXL
_refine_ls_goodness_of_fit_ref 1.060
_refine_ls_hydrogen_treatment mixed
_refine_ls_matrix_type full
_refine_ls_number_parameters 239
_refine_ls_number_reflns 3605
_refine_ls_number_restraints 0
_refine_ls_restrained_S_all 1.060
_refine_ls_R_factor_all 0.0554
_refine_ls_R_factor_gt 0.0476
_refine_ls_shift/su_max 0.000
_refine_ls_shift/su_mean 0.000
_refine_ls_structure_factor_coef Fsqd
_refine_ls_weighting_details 'calc w=1/[\s^2^(Fo^2^)+(0.0927P)^2^+0.0926P] where P=(Fo^2^+2Fc^2^)/3'
_refine_ls_weighting_scheme calc
_refine_ls_wR_factor_gt 0.1382
_refine_ls_wR_factor_ref 0.1466
_reflns_number_gt 2978
_reflns_number_total 3605
_reflns_threshold_expression >2sigma(I)
_cod_data_source_file b810076d.txt
_cod_data_source_block 6m
_cod_depositor_comments
;
The following automatic conversions were performed:
'_symmetry_cell_setting' value 'Triclinic' changed to 'triclinic'
according to '/home/saulius/struct/CIF-dictionaries/cif_core.dic'
dictionary named 'cif_core.dic' version 2.4.1 from 2010-06-29.

Automatic conversion script
Id: cif_fix_enum 1527 2010-12-29 10:47:43Z saulius 

The following automatic conversions were performed:

'_chemical_melting_point' value '188-190/oC' was changed to
'462.1(10)' - it was converted from degrees Celsius(C) to Kelvins(K),
the average value was taken and precision was estimated.

Automatic conversion script
Id: cif_fix_values 1646 2011-03-28 12:23:43Z adriana 
;
_cod_original_sg_symbol_H-M P-1
_cod_database_code 7200207

loop_
_symmetry_equiv_pos_as_xyz
'x, y, z'
'-x, -y, -z'

loop_
_atom_site_label
_atom_site_type_symbol
_atom_site_fract_x
_atom_site_fract_y
_atom_site_fract_z
_atom_site_U_iso_or_equiv
_atom_site_adp_type
_atom_site_occupancy
_atom_site_symmetry_multiplicity
_atom_site_calc_flag
_atom_site_refinement_flags
_atom_site_disorder_assembly
_atom_site_disorder_group
O1 O 0.23143(14) 0.83849(11) 0.00181(9) 0.0495(3) Uani 1 1 d . . .
O2 O 0.09743(15) 1.07960(12) 0.12683(10) 0.0570(3) Uani 1 1 d . . .
O3 O 0.25045(13) 0.59090(11) 0.13900(8) 0.0424(3) Uani 1 1 d . . .
H3A H 0.247(2) 0.672(2) 0.1044(18) 0.064 Uiso 1 1 d . . .
C1 C 0.2142(2) 0.82607(19) -0.11612(14) 0.0583(5) Uani 1 1 d . . .
H1A H 0.3165 0.7504 -0.1404 0.070 Uiso 1 1 calc R . .
H1B H 0.2055 0.9118 -0.1637 0.070 Uiso 1 1 calc R . .
C2 C 0.3184(2) 0.92720(18) 0.01844(17) 0.0564(4) Uani 1 1 d . . .
H2A H 0.4009 0.9243 -0.0438 0.068 Uiso 1 1 calc R . .
H2B H 0.3827 0.8935 0.0902 0.068 Uiso 1 1 calc R . .
C3 C 0.1912(2) 1.07501(18) 0.02178(16) 0.0568(4) Uani 1 1 d . . .
H3B H 0.2523 1.1371 0.0176 0.068 Uiso 1 1 calc R . .
H3C H 0.1121 1.1044 -0.0431 0.068 Uiso 1 1 calc R . .
C4 C -0.0568(2) 1.20187(18) 0.13180(16) 0.0604(5) Uani 1 1 d . . .
H4A H -0.0528 1.2744 0.0721 0.073 Uiso 1 1 calc R . .
H4B H -0.0633 1.2355 0.2058 0.073 Uiso 1 1 calc R . .
C5 C 0.33748(17) 0.56115(14) 0.24767(11) 0.0345(3) Uani 1 1 d . . .
C6 C 0.39359(17) 0.40389(14) 0.28445(11) 0.0358(3) Uani 1 1 d . . .
C7 C 0.3090(2) 0.32935(16) 0.24278(13) 0.0451(4) Uani 1 1 d . . .
H7A H 0.2182 0.3752 0.1906 0.054 Uiso 1 1 calc R . .
C8 C 0.3583(2) 0.18765(18) 0.27798(15) 0.0550(4) Uani 1 1 d . . .
H8A H 0.3014 0.1389 0.2487 0.066 Uiso 1 1 calc R . .
C9 C 0.4915(2) 0.11846(17) 0.35634(15) 0.0555(4) Uani 1 1 d . . .
H9A H 0.5241 0.0234 0.3801 0.067 Uiso 1 1 calc R . .
C10 C 0.5757(2) 0.19112(17) 0.39912(14) 0.0508(4) Uani 1 1 d . . .
H10A H 0.6651 0.1451 0.4523 0.061 Uiso 1 1 calc R . .
C11 C 0.52772(19) 0.33235(15) 0.36328(12) 0.0431(4) Uani 1 1 d . . .
H11A H 0.5860 0.3802 0.3923 0.052 Uiso 1 1 calc R . .
C12 C 0.49924(17) 0.59716(14) 0.23146(11) 0.0359(3) Uani 1 1 d . . .
C13 C 0.60223(19) 0.56268(16) 0.13387(13) 0.0455(4) Uani 1 1 d . . .
H13A H 0.5693 0.5224 0.0783 0.055 Uiso 1 1 calc R . .
C14 C 0.7528(2) 0.58748(18) 0.11845(17) 0.0582(5) Uani 1 1 d . . .
H14A H 0.8199 0.5641 0.0525 0.070 Uiso 1 1 calc R . .
C15 C 0.8046(2) 0.6463(2) 0.19933(18) 0.0620(5) Uani 1 1 d . . .
H15A H 0.9069 0.6618 0.1890 0.074 Uiso 1 1 calc R . .
C16 C 0.7033(2) 0.6820(2) 0.29592(17) 0.0620(5) Uani 1 1 d . . .
H16A H 0.7371 0.7223 0.3509 0.074 Uiso 1 1 calc R . .
C17 C 0.5513(2) 0.65831(17) 0.31199(14) 0.0488(4) Uani 1 1 d . . .
H17A H 0.4836 0.6837 0.3774 0.059 Uiso 1 1 calc R . .
C18 C 0.20871(17) 0.64685(14) 0.33509(11) 0.0361(3) Uani 1 1 d . . .
C19 C 0.1272(2) 0.79080(16) 0.30728(14) 0.0496(4) Uani 1 1 d . . .
H19A H 0.1510 0.8329 0.2369 0.059 Uiso 1 1 calc R . .
C20 C 0.0113(2) 0.87216(18) 0.38296(16) 0.0583(4) Uani 1 1 d . . .
H20A H -0.0412 0.9685 0.3634 0.070 Uiso 1 1 calc R . .
C21 C -0.0272(2) 0.81195(18) 0.48696(15) 0.0554(4) Uani 1 1 d . . .
H21A H -0.1058 0.8671 0.5374 0.067 Uiso 1 1 calc R . .
C22 C 0.0514(2) 0.66972(18) 0.51573(14) 0.0517(4) Uani 1 1 d . . .
H22A H 0.0261 0.6283 0.5860 0.062 Uiso 1 1 calc R . .
C23 C 0.16885(19) 0.58748(16) 0.43992(13) 0.0429(3) Uani 1 1 d . . .
H23A H 0.2213 0.4912 0.4601 0.051 Uiso 1 1 calc R . .

loop_
_atom_site_aniso_label
_atom_site_aniso_U_11
_atom_site_aniso_U_22
_atom_site_aniso_U_33
_atom_site_aniso_U_23
_atom_site_aniso_U_13
_atom_site_aniso_U_12
O1 0.0538(6) 0.0506(6) 0.0445(6) 0.0000(5) -0.0021(5) -0.0225(5)
O2 0.0603(7) 0.0498(7) 0.0544(7) -0.0002(5) -0.0066(5) -0.0160(5)
O3 0.0455(6) 0.0517(6) 0.0333(5) -0.0002(4) -0.0096(4) -0.0230(5)
C1 0.0591(10) 0.0604(10) 0.0447(9) -0.0101(7) 0.0067(7) -0.0117(8)
C2 0.0408(8) 0.0608(10) 0.0683(11) -0.0010(8) -0.0014(7) -0.0228(8)
C3 0.0583(10) 0.0523(9) 0.0626(10) 0.0043(8) -0.0024(8) -0.0280(8)
C4 0.0714(12) 0.0476(9) 0.0566(10) -0.0160(7) -0.0106(8) -0.0127(8)
C5 0.0336(7) 0.0417(7) 0.0293(6) -0.0045(5) -0.0032(5) -0.0154(5)
C6 0.0354(7) 0.0423(7) 0.0314(6) -0.0083(5) 0.0042(5) -0.0163(6)
C7 0.0452(8) 0.0509(9) 0.0449(8) -0.0079(6) -0.0010(6) -0.0239(7)
C8 0.0669(11) 0.0517(9) 0.0574(10) -0.0130(7) 0.0049(8) -0.0337(8)
C9 0.0700(11) 0.0387(8) 0.0549(9) -0.0065(7) 0.0110(8) -0.0194(7)
C10 0.0530(9) 0.0457(8) 0.0424(8) -0.0017(6) -0.0027(7) -0.0084(7)
C11 0.0437(8) 0.0448(8) 0.0403(7) -0.0073(6) -0.0025(6) -0.0158(6)
C12 0.0357(7) 0.0361(7) 0.0351(7) -0.0006(5) -0.0049(5) -0.0138(5)
C13 0.0428(8) 0.0479(8) 0.0466(8) -0.0093(6) 0.0055(6) -0.0182(6)
C14 0.0431(9) 0.0595(10) 0.0662(11) 0.0008(8) 0.0114(8) -0.0182(7)
C15 0.0432(9) 0.0663(11) 0.0793(12) 0.0162(9) -0.0097(8) -0.0313(8)
C16 0.0648(11) 0.0700(11) 0.0650(11) 0.0028(9) -0.0206(9) -0.0417(9)
C17 0.0522(9) 0.0588(9) 0.0423(8) -0.0050(7) -0.0066(7) -0.0286(7)
C18 0.0326(7) 0.0408(7) 0.0356(7) -0.0059(5) -0.0010(5) -0.0145(5)
C19 0.0533(9) 0.0431(8) 0.0449(8) -0.0021(6) 0.0045(7) -0.0128(7)
C20 0.0577(10) 0.0440(9) 0.0627(10) -0.0107(7) 0.0032(8) -0.0079(7)
C21 0.0473(9) 0.0595(10) 0.0555(10) -0.0222(8) 0.0103(7) -0.0131(7)
C22 0.0532(9) 0.0615(10) 0.0417(8) -0.0111(7) 0.0105(7) -0.0237(8)
C23 0.0440(8) 0.0440(8) 0.0401(7) -0.0058(6) 0.0026(6) -0.0168(6)

loop_
_atom_type_symbol
_atom_type_description
_atom_type_scat_dispersion_real
_atom_type_scat_dispersion_imag
_atom_type_scat_source
C C 0.0033 0.0016 'International Tables Vol C Tables 4.2.6.8 and 6.1.1.4'
H H 0.0000 0.0000 'International Tables Vol C Tables 4.2.6.8 and 6.1.1.4'
O O 0.0106 0.0060 'International Tables Vol C Tables 4.2.6.8 and 6.1.1.4'

loop_
_geom_angle_atom_site_label_1
_geom_angle_atom_site_label_2
_geom_angle_atom_site_label_3
_geom_angle
_geom_angle_site_symmetry_1
_geom_angle_site_symmetry_3
_geom_angle_publ_flag
C1 O1 C2 113.92(13) . . ?
C3 O2 C4 114.86(13) . . ?
C5 O3 H3A 108.6(13) . . ?
O1 C1 C4 110.21(14) . 2_575 ?
O1 C1 H1A 109.6 . . ?
C4 C1 H1A 109.6 2_575 . ?
O1 C1 H1B 109.6 . . ?
C4 C1 H1B 109.6 2_575 . ?
H1A C1 H1B 108.1 . . ?
O1 C2 C3 111.08(13) . . ?
O1 C2 H2A 109.4 . . ?
C3 C2 H2A 109.4 . . ?
O1 C2 H2B 109.4 . . ?
C3 C2 H2B 109.4 . . ?
H2A C2 H2B 108.0 . . ?
O2 C3 C2 107.58(13) . . ?
O2 C3 H3B 110.2 . . ?
C2 C3 H3B 110.2 . . ?
O2 C3 H3C 110.2 . . ?
C2 C3 H3C 110.2 . . ?
H3B C3 H3C 108.5 . . ?
O2 C4 C1 111.35(14) . 2_575 ?
O2 C4 H4A 109.4 . . ?
C1 C4 H4A 109.4 2_575 . ?
O2 C4 H4B 109.4 . . ?
C1 C4 H4B 109.4 2_575 . ?
H4A C4 H4B 108.0 . . ?
O3 C5 C6 106.32(10) . . ?
O3 C5 C12 109.34(10) . . ?
C6 C5 C12 109.58(10) . . ?
O3 C5 C18 108.61(10) . . ?
C6 C5 C18 111.31(11) . . ?
C12 C5 C18 111.54(10) . . ?
C7 C6 C11 118.08(13) . . ?
C7 C6 C5 121.08(12) . . ?
C11 C6 C5 120.81(12) . . ?
C8 C7 C6 120.81(15) . . ?
C8 C7 H7A 119.6 . . ?
C6 C7 H7A 119.6 . . ?
C9 C8 C7 120.31(15) . . ?
C9 C8 H8A 119.8 . . ?
C7 C8 H8A 119.8 . . ?
C10 C9 C8 119.58(15) . . ?
C10 C9 H9A 120.2 . . ?
C8 C9 H9A 120.2 . . ?
C9 C10 C11 120.21(15) . . ?
C9 C10 H10A 119.9 . . ?
C11 C10 H10A 119.9 . . ?
C10 C11 C6 121.01(14) . . ?
C10 C11 H11A 119.5 . . ?
C6 C11 H11A 119.5 . . ?
C17 C12 C13 118.10(14) . . ?
C17 C12 C5 122.97(13) . . ?
C13 C12 C5 118.89(12) . . ?
C14 C13 C12 120.77(15) . . ?
C14 C13 H13A 119.6 . . ?
C12 C13 H13A 119.6 . . ?
C15 C14 C13 120.75(17) . . ?
C15 C14 H14A 119.6 . . ?
C13 C14 H14A 119.6 . . ?
C14 C15 C16 119.16(15) . . ?
C14 C15 H15A 120.4 . . ?
C16 C15 H15A 120.4 . . ?
C15 C16 C17 120.60(16) . . ?
C15 C16 H16A 119.7 . . ?
C17 C16 H16A 119.7 . . ?
C16 C17 C12 120.62(16) . . ?
C16 C17 H17A 119.7 . . ?
C12 C17 H17A 119.7 . . ?
C23 C18 C19 118.08(13) . . ?
C23 C18 C5 123.27(13) . . ?
C19 C18 C5 118.64(12) . . ?
C20 C19 C18 120.79(15) . . ?
C20 C19 H19A 119.6 . . ?
C18 C19 H19A 119.6 . . ?
C21 C20 C19 120.58(15) . . ?
C21 C20 H20A 119.7 . . ?
C19 C20 H20A 119.7 . . ?
C22 C21 C20 119.47(15) . . ?
C22 C21 H21A 120.3 . . ?
C20 C21 H21A 120.3 . . ?
C21 C22 C23 120.11(15) . . ?
C21 C22 H22A 119.9 . . ?
C23 C22 H22A 119.9 . . ?
C18 C23 C22 120.96(14) . . ?
C18 C23 H23A 119.5 . . ?
C22 C23 H23A 119.5 . . ?

loop_
_geom_bond_atom_site_label_1
_geom_bond_atom_site_label_2
_geom_bond_distance
_geom_bond_site_symmetry_2
_geom_bond_publ_flag
O1 C1 1.425(2) . ?
O1 C2 1.426(2) . ?
O2 C3 1.416(2) . ?
O2 C4 1.421(2) . ?
O3 C5 1.4367(15) . ?
O3 H3A 0.89(2) . ?
C1 C4 1.483(3) 2_575 ?
C1 H1A 0.9700 . ?
C1 H1B 0.9700 . ?
C2 C3 1.500(2) . ?
C2 H2A 0.9700 . ?
C2 H2B 0.9700 . ?
C3 H3B 0.9700 . ?
C3 H3C 0.9700 . ?
C4 C1 1.483(3) 2_575 ?
C4 H4A 0.9700 . ?
C4 H4B 0.9700 . ?
C5 C6 1.5318(19) . ?
C5 C12 1.5372(18) . ?
C5 C18 1.5421(18) . ?
C6 C7 1.390(2) . ?
C6 C11 1.392(2) . ?
C7 C8 1.385(2) . ?
C7 H7A 0.9300 . ?
C8 C9 1.380(3) . ?
C8 H8A 0.9300 . ?
C9 C10 1.378(3) . ?
C9 H9A 0.9300 . ?
C10 C11 1.383(2) . ?
C10 H10A 0.9300 . ?
C11 H11A 0.9300 . ?
C12 C17 1.387(2) . ?
C12 C13 1.390(2) . ?
C13 C14 1.380(2) . ?
C13 H13A 0.9300 . ?
C14 C15 1.372(3) . ?
C14 H14A 0.9300 . ?
C15 C16 1.376(3) . ?
C15 H15A 0.9300 . ?
C16 C17 1.386(2) . ?
C16 H16A 0.9300 . ?
C17 H17A 0.9300 . ?
C18 C23 1.383(2) . ?
C18 C19 1.389(2) . ?
C19 C20 1.382(2) . ?
C19 H19A 0.9300 . ?
C20 C21 1.375(3) . ?
C20 H20A 0.9300 . ?
C21 C22 1.373(2) . ?
C21 H21A 0.9300 . ?
C22 C23 1.392(2) . ?
C22 H22A 0.9300 . ?
C23 H23A 0.9300 . ?

loop_
_geom_hbond_atom_site_label_D
_geom_hbond_atom_site_label_H
_geom_hbond_atom_site_label_A
_geom_hbond_distance_DH
_geom_hbond_distance_HA
_geom_hbond_distance_DA
_geom_hbond_angle_DHA
_geom_hbond_site_symmetry_A
O3 H3A O1 0.89(2) 1.94(2) 2.8136(15) 168.8(19) .

loop_
_geom_torsion_atom_site_label_1
_geom_torsion_atom_site_label_2
_geom_torsion_atom_site_label_3
_geom_torsion_atom_site_label_4
_geom_torsion
_geom_torsion_site_symmetry_1
_geom_torsion_site_symmetry_2
_geom_torsion_site_symmetry_3
_geom_torsion_site_symmetry_4
_geom_torsion_publ_flag
C1 O1 C2 C3 91.11(17) . . . . ?
O1 C2 C3 O2 71.22(18) . . . . ?
C2 C3 O2 C4 -164.82(14) . . . . ?
C3 O2 C4 C1 103.04(17) . . . 2_575 ?
O2 C4 C1 O1 -74.74(18) . . 2_575 2_575 ?
C4 C1 O1 C2 151.28(14) . 2_575 2_575 2_575 ?
